data_1558816
loop_
_publ_author_name
'Ibragimov, Avazbek'

_publ_section_title
;
 Bis(3,5-dinitrobenzoato-\k<i>O</i>)bis(ethane-1,2-diamine-\k^2^<i>N</i>,<i>N</i>')cadmium(II)
;
_journal_coeditor_code WM4132
_journal_issue 7
_journal_name_full IUCrData
_journal_page_first x200843
_journal_paper_doi 10.1107/S2414314620008433
_journal_volume 5
_journal_year 2020
_chemical_formula_iupac '[Cd (C7 H3 N2 O6)2 (C2 H8 N2)2)]'
_chemical_formula_moiety 'C18 H22 Cd N8 O12'
_chemical_formula_sum 'C18 H22 Cd N8 O12'
_chemical_formula_weight 654.83
_chemical_name_systematic Bis(3,5-dinitrobenzoato-\k<i>O</i>)bis(ethane-1,2-diamine-\k^2^<i>N</i>,<i>N</i>')cadmium(II)
_space_group_crystal_system triclinic
_space_group_IT_number 2
_space_group_name_Hall '-P 1'
_space_group_name_H-M_alt 'P -1'
_atom_sites_solution_hydrogens mixed
_atom_sites_solution_primary Intrinsic-phasing
_atom_sites_solution_secondary difmap
_audit_creation_method SHELXL-2018/3
_cell_angle_alpha 112.289(5)
_cell_angle_beta 92.827(5)
_cell_angle_gamma 101.656(5)
_cell_formula_units_Z 1
_cell_length_a 7.191(5)
_cell_length_b 8.698(5)
_cell_length_c 10.987(5)
_cell_measurement_reflns_used 3166
_cell_measurement_temperature 291(2)
_cell_measurement_theta_max 75.1240
_cell_measurement_theta_min 4.3670
_cell_volume 616.7(6)
_computing_cell_refinement
;
CrysAlisPro (Rigaku OD, 2015)
;
_computing_data_collection
;
CrysAlisPro (Rigaku OD, 2015)
;
_computing_data_reduction
;
CrysAlisPro (Rigaku OD, 2015)
;
_computing_molecular_graphics
;
Mercury (Macrae et al., 2020)
;
_computing_publication_material
;
publCIF (Westrip, 2010)
;
_computing_structure_refinement
;
<i>SHELXL2018/3</i> (Sheldrick, 2015b)
;
_computing_structure_solution
;
SHELXT (Sheldrick, 2015a)
;
_diffrn_ambient_temperature 291(2)
_diffrn_detector_area_resol_mean 10.2576
_diffrn_measured_fraction_theta_full 0.999
_diffrn_measured_fraction_theta_max 0.974
_diffrn_measurement_device_type 'Rigaku Oxford Diffraction Xcalibur, Ruby'
_diffrn_measurement_method '\w scans'
_diffrn_radiation_type CuK\a
_diffrn_radiation_wavelength 1.54184
_diffrn_reflns_av_R_equivalents 0.0305
_diffrn_reflns_av_unetI/netI 0.0320
_diffrn_reflns_limit_h_max 8
_diffrn_reflns_limit_h_min -8
_diffrn_reflns_limit_k_max 10
_diffrn_reflns_limit_k_min -10
_diffrn_reflns_limit_l_max 13
_diffrn_reflns_limit_l_min -11
_diffrn_reflns_number 4512
_diffrn_reflns_theta_full 67.684
_diffrn_reflns_theta_max 75.828
_diffrn_reflns_theta_min 4.392
_diffrn_source 'fine-focus sealed X-ray tube'
_exptl_absorpt_coefficient_mu 7.810
_exptl_absorpt_correction_T_max 1.00000
_exptl_absorpt_correction_T_min 0.39655
_exptl_absorpt_correction_type multi-scan
_exptl_absorpt_process_details
;
(CrysAlisPro; Rigaku OD, 2015)
;
_exptl_crystal_colour colorless
_exptl_crystal_density_diffrn 1.763
_exptl_crystal_description block
_exptl_crystal_F_000 330
_exptl_crystal_size_max 0.220
_exptl_crystal_size_mid 0.180
_exptl_crystal_size_min 0.160
_refine_diff_density_max 0.448
_refine_diff_density_min -0.506
_refine_ls_extinction_coef 0.0032(5)
_refine_ls_extinction_expression Fc^*^=kFc[1+0.001xFc^2^\l^3^/sin(2\q)]^-1/4^
_refine_ls_extinction_method
;
SHELXL2018/3 (Sheldrick 2015b)
;
_refine_ls_goodness_of_fit_ref 1.060
_refine_ls_hydrogen_treatment mixed
_refine_ls_matrix_type full
_refine_ls_number_parameters 195
_refine_ls_number_reflns 2482
_refine_ls_number_restraints 5
_refine_ls_restrained_S_all 1.059
_refine_ls_R_factor_all 0.0342
_refine_ls_R_factor_gt 0.0327
_refine_ls_shift/su_max 0.000
_refine_ls_shift/su_mean 0.000
_refine_ls_structure_factor_coef Fsqd
_refine_ls_weighting_details 'w=1/[\s^2^(Fo^2^)+(0.0513P)^2^+0.2183P] where P=(Fo^2^+2Fc^2^)/3'
_refine_ls_weighting_scheme calc
_refine_ls_wR_factor_gt 0.0846
_refine_ls_wR_factor_ref 0.0864
_reflns_number_gt 2406
_reflns_number_total 2482
_reflns_threshold_expression 'I > 2\s(I)'
_cod_data_source_file wm4132sup1.cif
_cod_data_source_block I
_cod_database_code 1558816
_shelx_space_group_comment
;
The symmetry employed for this shelxl refinement is uniquely defined
by the following loop, which should always be used as a source of
symmetry information in preference to the above space-group names.
They are only intended as comments.
;
_shelx_estimated_absorpt_t_min 0.278
_shelx_estimated_absorpt_t_max 0.368

loop_
_space_group_symop_operation_xyz
'x, y, z'
'-x, -y, -z'

loop_
_atom_site_type_symbol
_atom_site_label
_atom_site_fract_x
_atom_site_fract_y
_atom_site_fract_z
_atom_site_U_iso_or_equiv
_atom_site_adp_type
_atom_site_calc_flag
_atom_site_occupancy
_atom_site_disorder_assembly
_atom_site_disorder_group
Cd Cd1 1.000000 0.500000 1.000000 0.04436(14) Uani d 1 . .
O O2 0.6549(4) 0.5433(4) 0.7930(3) 0.0651(7) Uani d 1 . .
O O1 0.8216(4) 0.3493(3) 0.7881(2) 0.0620(7) Uani d 1 . .
O O3 0.1233(4) 0.3373(4) 0.4291(3) 0.0715(8) Uani d 1 . .
O O4 0.1282(4) 0.1278(4) 0.2450(3) 0.0767(9) Uani d 1 . .
O O6 0.8565(4) -0.0927(4) 0.3594(3) 0.0730(8) Uani d 1 . .
N N1 0.1978(4) 0.2284(4) 0.3583(3) 0.0517(6) Uani d 1 . .
N N4 1.0222(4) 0.7651(3) 0.9904(3) 0.0487(6) Uani d 1 . .
O O5 0.6643(5) -0.1370(4) 0.1882(3) 0.0757(8) Uani d 1 . .
N N2 0.7258(4) -0.0609(4) 0.3057(3) 0.0516(6) Uani d 1 . .
C C2 0.6271(4) 0.3000(4) 0.5940(3) 0.0381(6) Uani d 1 . .
C C3 0.4603(4) 0.3208(4) 0.5398(3) 0.0396(6) Uani d 1 . .
H H3 0.402141 0.406126 0.589595 0.047 Uiso calc 1 . .
C C7 0.7155(4) 0.1743(4) 0.5164(3) 0.0395(6) Uani d 1 . .
H H7 0.827318 0.158989 0.551588 0.047 Uiso calc 1 . .
C C6 0.6340(4) 0.0733(4) 0.3869(3) 0.0397(6) Uani d 1 . .
C C4 0.3822(4) 0.2132(4) 0.4114(3) 0.0401(6) Uani d 1 . .
C C5 0.4662(4) 0.0883(4) 0.3320(3) 0.0426(6) Uani d 1 . .
H H5 0.411582 0.017367 0.245051 0.051 Uiso calc 1 . .
N N3 1.2449(5) 0.5152(5) 0.8698(4) 0.0714(10) Uani d 1 . .
C C1 0.7084(4) 0.4101(4) 0.7390(3) 0.0443(7) Uani d 1 . .
C C8 1.2033(6) 0.8097(5) 0.9427(4) 0.0622(9) Uani d 1 . .
H H8A 1.307671 0.851575 1.015179 0.075 Uiso calc 1 . .
H H8B 1.200122 0.900523 0.912486 0.075 Uiso calc 1 . .
C C9 1.2380(7) 0.6594(6) 0.8321(5) 0.0725(11) Uani d 1 . .
H H9A 1.136935 0.622053 0.758114 0.087 Uiso calc 1 . .
H H9B 1.358522 0.693491 0.802584 0.087 Uiso calc 1 . .
H H4A 0.922(4) 0.747(5) 0.928(3) 0.050(10) Uiso d 1 . .
H H4B 1.024(6) 0.846(4) 1.074(2) 0.072(13) Uiso d 1 . .
H H3A 1.336(4) 0.586(4) 0.940(3) 0.053(11) Uiso d 1 . .
H H3B 1.285(10) 0.419(8) 0.821(8) 0.27(6) Uiso d 1 . .

loop_
_atom_site_aniso_label
_atom_site_aniso_U_11
_atom_site_aniso_U_22
_atom_site_aniso_U_33
_atom_site_aniso_U_12
_atom_site_aniso_U_13
_atom_site_aniso_U_23
Cd1 0.0539(2) 0.0461(2) 0.03613(18) 0.01547(13) 0.00951(12) 0.01752(13)
O2 0.0524(14) 0.0699(16) 0.0509(13) 0.0237(12) -0.0022(10) -0.0035(12)
O1 0.0744(17) 0.0650(15) 0.0418(12) 0.0244(13) -0.0096(11) 0.0144(11)
O3 0.0556(15) 0.086(2) 0.0744(18) 0.0318(14) -0.0012(13) 0.0279(16)
O4 0.0756(19) 0.0665(17) 0.0712(18) 0.0104(14) -0.0354(15) 0.0181(15)
O6 0.0684(17) 0.0780(19) 0.0744(18) 0.0403(15) 0.0103(14) 0.0209(15)
N1 0.0464(14) 0.0535(16) 0.0554(16) 0.0080(12) -0.0075(12) 0.0257(13)
N4 0.0558(16) 0.0437(14) 0.0428(14) 0.0192(12) 0.0014(11) 0.0099(11)
O5 0.096(2) 0.0711(18) 0.0481(15) 0.0316(16) 0.0140(13) 0.0040(13)
N2 0.0561(16) 0.0472(15) 0.0494(15) 0.0136(12) 0.0162(12) 0.0154(12)
C2 0.0365(13) 0.0420(15) 0.0356(13) 0.0062(11) 0.0038(10) 0.0169(12)
C3 0.0384(14) 0.0408(15) 0.0400(14) 0.0085(11) 0.0056(11) 0.0172(12)
C7 0.0385(14) 0.0437(15) 0.0388(14) 0.0109(11) 0.0052(11) 0.0185(12)
C6 0.0446(15) 0.0374(14) 0.0381(14) 0.0090(11) 0.0086(11) 0.0161(12)
C4 0.0394(14) 0.0412(15) 0.0415(14) 0.0063(11) -0.0018(11) 0.0208(12)
C5 0.0483(16) 0.0400(15) 0.0350(13) 0.0043(12) 0.0011(11) 0.0139(12)
N3 0.068(2) 0.073(2) 0.098(3) 0.0355(19) 0.038(2) 0.047(2)
C1 0.0386(14) 0.0523(17) 0.0350(14) 0.0083(12) 0.0034(11) 0.0112(13)
C8 0.064(2) 0.052(2) 0.074(2) 0.0088(16) 0.0048(18) 0.0329(19)
C9 0.074(3) 0.086(3) 0.082(3) 0.029(2) 0.035(2) 0.052(2)

loop_
_atom_type_symbol
_atom_type_description
_atom_type_scat_dispersion_real
_atom_type_scat_dispersion_imag
_atom_type_scat_source
C C 0.0181 0.0091 'International Tables Vol C Tables 4.2.6.8 and 6.1.1.4'
H H 0.0000 0.0000 'International Tables Vol C Tables 4.2.6.8 and 6.1.1.4'
Cd Cd 0.1185 4.6533 'International Tables Vol C Tables 4.2.6.8 and 6.1.1.4'
N N 0.0311 0.0180 'International Tables Vol C Tables 4.2.6.8 and 6.1.1.4'
O O 0.0492 0.0322 'International Tables Vol C Tables 4.2.6.8 and 6.1.1.4'

loop_
_geom_angle_atom_site_label_1
_geom_angle_atom_site_label_2
_geom_angle_atom_site_label_3
_geom_angle_site_symmetry_1
_geom_angle_site_symmetry_3
_geom_angle
_geom_angle_publ_flag
N4 Cd1 N4 2_767 . 179.999(11) ?
N4 Cd1 N3 2_767 . 102.66(12) ?
N4 Cd1 N3 . . 77.34(12) ?
N4 Cd1 N3 2_767 2_767 77.34(12) ?
N4 Cd1 N3 . 2_767 102.66(12) ?
N3 Cd1 N3 . 2_767 180.0 ?
N4 Cd1 O1 2_767 . 86.36(10) ?
N4 Cd1 O1 . . 93.64(10) ?
N3 Cd1 O1 . . 80.38(15) ?
N3 Cd1 O1 2_767 . 99.63(15) ?
N4 Cd1 O1 2_767 2_767 93.64(10) ?
N4 Cd1 O1 . 2_767 86.36(10) ?
N3 Cd1 O1 . 2_767 99.62(15) ?
N3 Cd1 O1 2_767 2_767 80.37(15) ?
O1 Cd1 O1 . 2_767 180.00(8) ?
C1 O1 Cd1 . . 122.9(2) ?
O3 N1 O4 . . 124.1(3) ?
O3 N1 C4 . . 118.6(3) ?
O4 N1 C4 . . 117.3(3) ?
C8 N4 Cd1 . . 107.5(2) ?
C8 N4 H4A . . 109(2) ?
Cd1 N4 H4A . . 105(2) ?
C8 N4 H4B . . 109(3) ?
Cd1 N4 H4B . . 110(3) ?
H4A N4 H4B . . 117(4) ?
O5 N2 O6 . . 123.1(3) ?
O5 N2 C6 . . 118.1(3) ?
O6 N2 C6 . . 118.8(3) ?
C3 C2 C7 . . 119.7(3) ?
C3 C2 C1 . . 119.7(3) ?
C7 C2 C1 . . 120.5(3) ?
C4 C3 C2 . . 118.9(3) ?
C4 C3 H3 . . 120.5 ?
C2 C3 H3 . . 120.5 ?
C6 C7 C2 . . 118.8(3) ?
C6 C7 H7 . . 120.6 ?
C2 C7 H7 . . 120.6 ?
C5 C6 C7 . . 122.6(3) ?
C5 C6 N2 . . 118.6(3) ?
C7 C6 N2 . . 118.8(3) ?
C3 C4 C5 . . 122.8(3) ?
C3 C4 N1 . . 118.4(3) ?
C5 C4 N1 . . 118.8(3) ?
C6 C5 C4 . . 117.1(3) ?
C6 C5 H5 . . 121.5 ?
C4 C5 H5 . . 121.5 ?
C9 N3 Cd1 . . 106.2(2) ?
C9 N3 H3A . . 90(3) ?
Cd1 N3 H3A . . 95(3) ?
C9 N3 H3B . . 126(8) ?
Cd1 N3 H3B . . 121(7) ?
H3A N3 H3B . . 110(2) ?
O2 C1 O1 . . 128.6(3) ?
O2 C1 C2 . . 117.4(3) ?
O1 C1 C2 . . 114.0(3) ?
N4 C8 C9 . . 111.1(3) ?
N4 C8 H8A . . 109.4 ?
C9 C8 H8A . . 109.4 ?
N4 C8 H8B . . 109.4 ?
C9 C8 H8B . . 109.4 ?
H8A C8 H8B . . 108.0 ?
N3 C9 C8 . . 112.9(4) ?
N3 C9 H9A . . 109.0 ?
C8 C9 H9A . . 109.0 ?
N3 C9 H9B . . 109.0 ?
C8 C9 H9B . . 109.0 ?
H9A C9 H9B . . 107.8 ?

loop_
_geom_bond_atom_site_label_1
_geom_bond_atom_site_label_2
_geom_bond_site_symmetry_2
_geom_bond_distance
_geom_bond_publ_flag
Cd1 N4 2_767 2.322(3) ?
Cd1 N4 . 2.322(3) ?
Cd1 N3 . 2.337(4) ?
Cd1 N3 2_767 2.337(4) ?
Cd1 O1 . 2.344(2) ?
Cd1 O1 2_767 2.344(2) ?
O2 C1 . 1.235(4) ?
O1 C1 . 1.257(4) ?
O3 N1 . 1.216(4) ?
O4 N1 . 1.226(4) ?
O6 N2 . 1.218(4) ?
N1 C4 . 1.473(4) ?
N4 C8 . 1.462(5) ?
N4 H4A . 0.916(10) ?
N4 H4B . 0.917(10) ?
O5 N2 . 1.216(4) ?
N2 C6 . 1.474(4) ?
C2 C3 . 1.388(4) ?
C2 C7 . 1.397(4) ?
C2 C1 . 1.524(4) ?
C3 C4 . 1.374(4) ?
C3 H3 . 0.9300 ?
C7 C6 . 1.379(4) ?
C7 H7 . 0.9300 ?
C6 C5 . 1.375(4) ?
C4 C5 . 1.380(4) ?
C5 H5 . 0.9300 ?
N3 C9 . 1.471(6) ?
N3 H3A . 0.914(10) ?
N3 H3B . 0.916(10) ?
C8 C9 . 1.485(6) ?
C8 H8A . 0.9700 ?
C8 H8B . 0.9700 ?
C9 H9A . 0.9700 ?
C9 H9B . 0.9700 ?

loop_
_geom_hbond_atom_site_label_D
_geom_hbond_atom_site_label_H
_geom_hbond_atom_site_label_A
_geom_hbond_site_symmetry_A
_geom_hbond_distance_DH
_geom_hbond_distance_HA
_geom_hbond_distance_DA
_geom_hbond_angle_DHA
_geom_hbond_publ_flag
N4 H4A O2 . 0.916(10) 2.32(2) 3.099(4) 143(3) yes
N4 H4A O4 2_666 0.916(10) 2.56(3) 3.268(4) 134(3) yes
N4 H4B O4 1_666 0.917(10) 2.39(2) 3.237(4) 153(4) yes
N3 H3B O5 2_756 0.916(10) 2.52(7) 3.312(5) 145(10) yes

loop_
_geom_torsion_atom_site_label_1
_geom_torsion_atom_site_label_2
_geom_torsion_atom_site_label_3
_geom_torsion_atom_site_label_4
_geom_torsion_site_symmetry_1
_geom_torsion_site_symmetry_2
_geom_torsion_site_symmetry_3
_geom_torsion_site_symmetry_4
_geom_torsion
_geom_torsion_publ_flag
C7 C2 C3 C4 . . . . 1.8(4) ?
C1 C2 C3 C4 . . . . -175.9(3) ?
C3 C2 C7 C6 . . . . 0.0(4) ?
C1 C2 C7 C6 . . . . 177.8(3) ?
C2 C7 C6 C5 . . . . -1.8(4) ?
C2 C7 C6 N2 . . . . -179.2(3) ?
O5 N2 C6 C5 . . . . 9.9(4) ?
O6 N2 C6 C5 . . . . -168.6(3) ?
O5 N2 C6 C7 . . . . -172.6(3) ?
O6 N2 C6 C7 . . . . 8.9(4) ?
C2 C3 C4 C5 . . . . -2.2(4) ?
C2 C3 C4 N1 . . . . 175.6(3) ?
O3 N1 C4 C3 . . . . 1.3(5) ?
O4 N1 C4 C3 . . . . -177.9(3) ?
O3 N1 C4 C5 . . . . 179.2(3) ?
O4 N1 C4 C5 . . . . 0.0(4) ?
C7 C6 C5 C4 . . . . 1.5(4) ?
N2 C6 C5 C4 . . . . 178.9(3) ?
C3 C4 C5 C6 . . . . 0.5(4) ?
N1 C4 C5 C6 . . . . -177.3(3) ?
Cd1 O1 C1 O2 . . . . -8.4(5) ?
Cd1 O1 C1 C2 . . . . 172.57(19) ?
C3 C2 C1 O2 . . . . -19.2(4) ?
C7 C2 C1 O2 . . . . 163.0(3) ?
C3 C2 C1 O1 . . . . 159.9(3) ?
C7 C2 C1 O1 . . . . -17.8(4) ?
Cd1 N4 C8 C9 . . . . 42.2(4) ?
Cd1 N3 C9 C8 . . . . 41.0(5) ?
N4 C8 C9 N3 . . . . -59.1(5) ?

_cod_database_fobs_code 1558816
